data_7244825
loop_
_publ_author_name
'Hatcher, Lauren E.'
'Coulson, Ben A.'

_publ_section_title
;
 Exploring the influence of polymorphism and chromophore co-ligands on
 linkage isomer photoswitching in [Pd(bpy4dca)(NO2)2]
;
_journal_name_full CrystEngComm
_journal_paper_doi 10.1039/D2CE00213B
_journal_year 2022
_chemical_formula_moiety 'C14 H12 N4 O8 Pd'
_chemical_formula_sum 'C14 H12 N4 O8 Pd'
_chemical_formula_weight 470.68
_chemical_name_systematic
;
Dinitro-(dimethyl 2,2'-bipyridine-4,4'-dicarboxylate)palladium(II)
;
_chemical_properties_physical Light-sensitive,Photo-sensitive
_space_group_crystal_system monoclinic
_space_group_IT_number 14
_space_group_name_Hall '-P 2yn'
_space_group_name_H-M_alt 'P 1 21/n 1'
_atom_sites_solution_hydrogens geom
_audit_creation_method SHELXL-2018/3
_audit_update_record
;
2022-02-14 deposited with the CCDC.	2022-03-25 downloaded from the CCDC.
;
_cell_angle_alpha 90
_cell_angle_beta 94.872(4)
_cell_angle_gamma 90
_cell_formula_units_Z 4
_cell_length_a 8.5858(4)
_cell_length_b 7.7514(3)
_cell_length_c 24.9440(9)
_cell_measurement_reflns_used 2409
_cell_measurement_temperature 250(2)
_cell_measurement_theta_max 26.9020
_cell_measurement_theta_min 3.5620
_cell_volume 1654.07(12)
_computing_cell_refinement 'CrysAlisPro 1.171.40.67a (Rigaku OD, 2019)'
_computing_data_collection 'CrysAlisPro 1.171.40.67a (Rigaku OD, 2019)'
_computing_data_reduction 'CrysAlisPro 1.171.40.67a (Rigaku OD, 2019)'
_computing_structure_refinement 'SHELXL-2018/3 (Sheldrick, 2018)'
_computing_structure_solution 'SHELXT 2018/2 (Sheldrick, 2018)'
_diffrn_ambient_temperature 250(2)
_diffrn_detector_area_resol_mean 10.3795
_diffrn_measured_fraction_theta_full 0.997
_diffrn_measured_fraction_theta_max 0.997
_diffrn_measurement_device_type 'Xcalibur, Atlas, Gemini ultra'
_diffrn_measurement_method '\w scans'
_diffrn_radiation_type MoK\a
_diffrn_radiation_wavelength 0.71073
_diffrn_reflns_av_R_equivalents 0.0424
_diffrn_reflns_av_unetI/netI 0.0720
_diffrn_reflns_Laue_measured_fraction_full 0.997
_diffrn_reflns_Laue_measured_fraction_max 0.997
_diffrn_reflns_limit_h_max 10
_diffrn_reflns_limit_h_min -10
_diffrn_reflns_limit_k_max 9
_diffrn_reflns_limit_k_min -8
_diffrn_reflns_limit_l_max 30
_diffrn_reflns_limit_l_min -31
_diffrn_reflns_number 7296
_diffrn_reflns_point_group_measured_fraction_full 0.997
_diffrn_reflns_point_group_measured_fraction_max 0.997
_diffrn_reflns_theta_full 25.242
_diffrn_reflns_theta_max 26.361
_diffrn_reflns_theta_min 3.547
_diffrn_source 'fine-focus sealed X-ray tube'
_diffrn_source_type 'Enhance (Mo) X-ray Source'
_exptl_absorpt_coefficient_mu 1.177
_exptl_absorpt_correction_T_max 1.00000
_exptl_absorpt_correction_T_min 0.86053
_exptl_absorpt_correction_type multi-scan
_exptl_absorpt_process_details
;
CrysAlisPro 1.171.40.67a (Rigaku Oxford Diffraction, 2019)
Empirical absorption correction using spherical harmonics,
 implemented in SCALE3 ABSPACK scaling algorithm.
;
_exptl_crystal_colour yellow
_exptl_crystal_density_diffrn 1.890
_exptl_crystal_description block
_exptl_crystal_F_000 936
_exptl_crystal_recrystallization_method 'Re-crystallisation from solvent: Acetonitrile/water'
_exptl_crystal_size_max 0.300
_exptl_crystal_size_mid 0.200
_exptl_crystal_size_min 0.100
_refine_diff_density_max 0.747
_refine_diff_density_min -0.604
_refine_diff_density_rms 0.106
_refine_ls_extinction_method none
_refine_ls_goodness_of_fit_ref 1.005
_refine_ls_hydrogen_treatment constr
_refine_ls_matrix_type full
_refine_ls_number_parameters 253
_refine_ls_number_reflns 3381
_refine_ls_number_restraints 237
_refine_ls_restrained_S_all 0.992
_refine_ls_R_factor_all 0.0703
_refine_ls_R_factor_gt 0.0408
_refine_ls_shift/su_max 0.001
_refine_ls_shift/su_mean 0.000
_refine_ls_structure_factor_coef Fsqd
_refine_ls_weighting_details 'w=1/[\s^2^(Fo^2^)+(0.0253P)^2^] where P=(Fo^2^+2Fc^2^)/3'
_refine_ls_weighting_scheme calc
_refine_ls_wR_factor_gt 0.0701
_refine_ls_wR_factor_ref 0.0810
_reflns_Friedel_coverage 0.000
_reflns_number_gt 2407
_reflns_number_total 3381
_reflns_threshold_expression 'I > 2\s(I)'
_cod_data_source_file d2ce00213b3.cif
_cod_data_source_block Poly2_ES-VT-2_250K
_cod_original_cell_volume 1654.06(11)
_cod_original_sg_symbol_H-M 'P 21/n'
_cod_database_code 7244825
_shelx_shelxl_version_number 2018/3
_shelx_space_group_comment
;
The symmetry employed for this shelxl refinement is uniquely defined
by the following loop, which should always be used as a source of
symmetry information in preference to the above space-group names.
They are only intended as comments.
;
_shelx_estimated_absorpt_t_min 0.719
_shelx_estimated_absorpt_t_max 0.891

loop_
_space_group_symop_operation_xyz
'x, y, z'
'-x+1/2, y+1/2, -z+1/2'
'-x, -y, -z'
'x-1/2, -y-1/2, z-1/2'

loop_
_atom_site_label
_atom_site_type_symbol
_atom_site_fract_x
_atom_site_fract_y
_atom_site_fract_z
_atom_site_U_iso_or_equiv
_atom_site_adp_type
_atom_site_occupancy
_atom_site_site_symmetry_order
_atom_site_calc_flag
_atom_site_refinement_flags_posn
_atom_site_refinement_flags_adp
_atom_site_refinement_flags_occupancy
_atom_site_disorder_assembly
_atom_site_disorder_group
Pd1 Pd 0.28123(4) 0.55802(4) 0.50666(2) 0.02986(11) Uani 1 1 d . . . . .
O1 O 0.4221(5) 0.7750(5) 0.43383(19) 0.0969(16) Uani 1 1 d . . . . .
O2 O 0.2297(5) 0.8908(4) 0.46450(17) 0.0796(13) Uani 1 1 d . . . . .
O5 O 0.6493(5) 0.9608(4) 0.73571(13) 0.0603(10) Uani 1 1 d . . . . .
O6 O 0.5787(4) 0.7088(3) 0.76912(12) 0.0401(8) Uani 1 1 d . . . . .
O7 O 0.2307(4) -0.0159(3) 0.72170(12) 0.0378(7) Uani 1 1 d . . . . .
O8 O 0.0571(4) -0.1291(4) 0.65941(12) 0.0477(9) Uani 1 1 d . . . . .
N1 N 0.3160(5) 0.7689(5) 0.46262(15) 0.0395(9) Uani 1 1 d . . . . .
N3 N 0.3859(4) 0.6551(4) 0.57676(13) 0.0294(8) Uani 1 1 d . . . . .
N4 N 0.2456(4) 0.3567(4) 0.55716(13) 0.0297(8) Uani 1 1 d . . . . .
C1 C 0.4607(5) 0.8055(5) 0.58273(18) 0.0378(11) Uani 1 1 d . . . . .
H1 H 0.468780 0.875395 0.552311 0.045 Uiso 1 1 calc R U . . .
C2 C 0.5265(5) 0.8621(5) 0.63198(18) 0.0378(10) Uani 1 1 d . . . . .
H2 H 0.578229 0.968991 0.635020 0.045 Uiso 1 1 calc R U . . .
C3 C 0.5153(5) 0.7597(5) 0.67664(17) 0.0307(9) Uani 1 1 d . . . . .
C4 C 0.4388(5) 0.6024(5) 0.67073(17) 0.0310(9) Uani 1 1 d . . . . .
H4 H 0.429836 0.530856 0.700739 0.037 Uiso 1 1 calc R U . . .
C5 C 0.3761(5) 0.5517(5) 0.62046(16) 0.0269(8) Uani 1 1 d . . . . .
C6 C 0.2947(5) 0.3858(5) 0.60958(16) 0.0274(8) Uani 1 1 d . . . . .
C7 C 0.2697(5) 0.2650(5) 0.64897(16) 0.0289(9) Uani 1 1 d . . . . .
H7 H 0.304035 0.286507 0.685147 0.035 Uiso 1 1 calc R U . . .
C8 C 0.1940(5) 0.1133(5) 0.63448(17) 0.0293(9) Uani 1 1 d . . . . .
C9 C 0.1449(5) 0.0842(5) 0.58081(17) 0.0363(10) Uani 1 1 d . . . . .
H9 H 0.093273 -0.018712 0.570147 0.044 Uiso 1 1 calc R U . . .
C10 C 0.1731(5) 0.2086(5) 0.54343(17) 0.0370(10) Uani 1 1 d . . . . .
H10 H 0.140300 0.188738 0.507042 0.044 Uiso 1 1 calc R U . . .
C11 C 0.5892(5) 0.8224(5) 0.72985(18) 0.0344(9) Uani 1 1 d . . . . .
C12 C 0.6599(6) 0.7549(6) 0.82059(18) 0.0491(13) Uani 1 1 d . . . . .
H12A H 0.767772 0.783056 0.815587 0.074 Uiso 1 1 calc R U . . .
H12B H 0.656743 0.658389 0.845232 0.074 Uiso 1 1 calc R U . . .
H12C H 0.609324 0.854009 0.835316 0.074 Uiso 1 1 calc R U . . .
C13 C 0.1643(5) -0.0165(5) 0.67740(17) 0.0307(9) Uani 1 1 d . . . . .
C14 C 0.0113(6) -0.2588(6) 0.6970(2) 0.0522(14) Uani 1 1 d . . . . .
H14A H -0.064120 -0.336584 0.678673 0.078 Uiso 1 1 calc R U . . .
H14B H -0.035389 -0.202882 0.726515 0.078 Uiso 1 1 calc R U . . .
H14C H 0.102611 -0.323510 0.710865 0.078 Uiso 1 1 calc R U . . .
O3 O 0.2522(5) 0.4307(6) 0.40079(17) 0.0524(11) Uani 0.737(5) 1 d D . P A 1
O4 O 0.0394(5) 0.4121(8) 0.4371(2) 0.0580(13) Uani 0.737(5) 1 d D . P A 1
N2 N 0.1753(4) 0.4522(5) 0.43976(14) 0.0391(8) Uani 0.737(5) 1 d D . P A 1
O3A O 0.2222(15) 0.3219(14) 0.4201(5) 0.0524(11) Uani 0.263(5) 1 d D . P A 2
O4A O 0.0483(12) 0.5121(18) 0.4222(6) 0.0580(13) Uani 0.263(5) 1 d D . P A 2
N2A N 0.1753(4) 0.4522(5) 0.43976(14) 0.0391(8) Uani 0.263(5) 1 d D . P A 2

loop_
_atom_site_aniso_label
_atom_site_aniso_U_11
_atom_site_aniso_U_22
_atom_site_aniso_U_33
_atom_site_aniso_U_23
_atom_site_aniso_U_13
_atom_site_aniso_U_12
Pd1 0.0335(2) 0.03449(19) 0.02155(18) 0.00253(15) 0.00203(13) 0.00382(16)
O1 0.083(3) 0.096(3) 0.120(4) 0.064(3) 0.059(3) 0.031(2)
O2 0.107(3) 0.053(2) 0.083(3) 0.021(2) 0.033(3) 0.034(2)
O5 0.088(3) 0.0503(18) 0.043(2) -0.0097(16) 0.007(2) -0.0323(18)
O6 0.047(2) 0.0396(16) 0.0320(15) -0.0050(12) -0.0070(14) -0.0059(15)
O7 0.046(2) 0.0388(16) 0.0281(15) 0.0011(13) -0.0003(13) -0.0070(14)
O8 0.067(2) 0.0359(15) 0.0370(19) 0.0095(13) -0.0126(16) -0.0209(14)
N1 0.044(2) 0.0427(18) 0.031(2) 0.0103(17) -0.0006(15) 0.0040(15)
N3 0.033(2) 0.0301(15) 0.0251(16) 0.0033(13) 0.0027(14) 0.0013(13)
N4 0.034(2) 0.0325(15) 0.0218(15) 0.0019(13) 0.0008(14) 0.0024(14)
C1 0.048(3) 0.0339(18) 0.032(2) 0.0030(17) 0.0071(19) -0.0063(17)
C2 0.047(3) 0.033(2) 0.0347(19) -0.0015(15) 0.0052(17) -0.0029(19)
C3 0.032(2) 0.0297(17) 0.0303(17) -0.0051(13) 0.0035(16) 0.0026(15)
C4 0.035(2) 0.0325(18) 0.0253(18) -0.0017(15) 0.0044(16) -0.0009(16)
C5 0.028(2) 0.0296(16) 0.0237(16) 0.0009(12) 0.0041(14) 0.0021(15)
C6 0.028(2) 0.0301(16) 0.0234(16) -0.0004(13) 0.0011(15) 0.0030(14)
C7 0.031(2) 0.0327(17) 0.022(2) 0.0010(14) -0.0013(17) -0.0004(15)
C8 0.030(2) 0.0313(16) 0.0268(17) -0.0002(13) 0.0026(16) 0.0001(15)
C9 0.046(3) 0.032(2) 0.0298(18) -0.0026(15) -0.0030(17) -0.0039(19)
C10 0.045(3) 0.0393(18) 0.025(2) -0.0013(15) -0.0050(19) -0.0035(17)
C11 0.034(2) 0.0363(17) 0.0332(18) -0.0077(13) 0.0030(16) -0.0028(16)
C12 0.059(3) 0.053(3) 0.033(2) -0.012(2) -0.010(2) -0.004(3)
C13 0.039(2) 0.0251(17) 0.0277(16) -0.0023(14) 0.0018(14) -0.0008(15)
C14 0.070(4) 0.038(2) 0.046(3) 0.012(2) -0.007(3) -0.022(2)
O3 0.061(3) 0.067(2) 0.030(2) -0.008(2) 0.0119(17) 0.007(2)
O4 0.0387(17) 0.091(4) 0.043(3) -0.003(2) -0.0044(17) 0.0012(19)
N2 0.0386(17) 0.056(2) 0.0220(17) -0.0053(15) 0.0001(13) 0.0046(16)
O3A 0.061(3) 0.067(2) 0.030(2) -0.008(2) 0.0119(17) 0.007(2)
O4A 0.0387(17) 0.091(4) 0.043(3) -0.003(2) -0.0044(17) 0.0012(19)
N2A 0.0386(17) 0.056(2) 0.0220(17) -0.0053(15) 0.0001(13) 0.0046(16)

loop_
_atom_type_symbol
_atom_type_description
_atom_type_scat_dispersion_real
_atom_type_scat_dispersion_imag
_atom_type_scat_source
C C 0.0033 0.0016 'International Tables Vol C Tables 4.2.6.8 and 6.1.1.4'
H H 0.0000 0.0000 'International Tables Vol C Tables 4.2.6.8 and 6.1.1.4'
N N 0.0061 0.0033 'International Tables Vol C Tables 4.2.6.8 and 6.1.1.4'
O O 0.0106 0.0060 'International Tables Vol C Tables 4.2.6.8 and 6.1.1.4'
Pd Pd -0.9988 1.0072 'International Tables Vol C Tables 4.2.6.8 and 6.1.1.4'

loop_
_geom_angle_atom_site_label_1
_geom_angle_atom_site_label_2
_geom_angle_atom_site_label_3
_geom_angle
_geom_angle_site_symmetry_1
_geom_angle_site_symmetry_3
_geom_angle_publ_flag
N1 Pd1 N2A 87.44(15) . . ?
N1 Pd1 N2 87.44(15) . . ?
N1 Pd1 N3 95.39(14) . . ?
N2A Pd1 N3 177.16(14) . . ?
N2 Pd1 N3 177.16(14) . . ?
N1 Pd1 N4 175.09(14) . . ?
N2A Pd1 N4 96.87(14) . . ?
N2 Pd1 N4 96.87(14) . . ?
N3 Pd1 N4 80.30(13) . . ?
C11 O6 C12 115.6(3) . . ?
C13 O8 C14 117.3(3) . . ?
O2 N1 O1 119.3(4) . . ?
O2 N1 Pd1 119.8(3) . . ?
O1 N1 Pd1 120.8(3) . . ?
C1 N3 C5 119.2(4) . . ?
C1 N3 Pd1 126.2(3) . . ?
C5 N3 Pd1 114.6(3) . . ?
C10 N4 C6 119.3(3) . . ?
C10 N4 Pd1 126.0(3) . . ?
C6 N4 Pd1 114.6(2) . . ?
N3 C1 C2 122.3(4) . . ?
N3 C1 H1 118.8 . . ?
C2 C1 H1 118.8 . . ?
C3 C2 C1 119.0(4) . . ?
C3 C2 H2 120.5 . . ?
C1 C2 H2 120.5 . . ?
C2 C3 C4 119.0(4) . . ?
C2 C3 C11 118.3(4) . . ?
C4 C3 C11 122.6(4) . . ?
C5 C4 C3 119.5(4) . . ?
C5 C4 H4 120.3 . . ?
C3 C4 H4 120.3 . . ?
N3 C5 C4 121.0(4) . . ?
N3 C5 C6 115.2(3) . . ?
C4 C5 C6 123.8(4) . . ?
N4 C6 C7 121.1(4) . . ?
N4 C6 C5 115.1(3) . . ?
C7 C6 C5 123.8(4) . . ?
C8 C7 C6 119.2(4) . . ?
C8 C7 H7 120.4 . . ?
C6 C7 H7 120.4 . . ?
C7 C8 C9 119.4(4) . . ?
C7 C8 C13 119.2(4) . . ?
C9 C8 C13 121.4(4) . . ?
C10 C9 C8 118.9(4) . . ?
C10 C9 H9 120.6 . . ?
C8 C9 H9 120.6 . . ?
N4 C10 C9 122.2(4) . . ?
N4 C10 H10 118.9 . . ?
C9 C10 H10 118.9 . . ?
O5 C11 O6 124.2(4) . . ?
O5 C11 C3 123.0(4) . . ?
O6 C11 C3 112.8(4) . . ?
O6 C12 H12A 109.5 . . ?
O6 C12 H12B 109.5 . . ?
H12A C12 H12B 109.5 . . ?
O6 C12 H12C 109.5 . . ?
H12A C12 H12C 109.5 . . ?
H12B C12 H12C 109.5 . . ?
O7 C13 O8 125.4(4) . . ?
O7 C13 C8 123.8(4) . . ?
O8 C13 C8 110.8(4) . . ?
O8 C14 H14A 109.5 . . ?
O8 C14 H14B 109.5 . . ?
H14A C14 H14B 109.5 . . ?
O8 C14 H14C 109.5 . . ?
H14A C14 H14C 109.5 . . ?
H14B C14 H14C 109.5 . . ?
O4 N2 O3 120.3(4) . . ?
O4 N2 Pd1 121.3(4) . . ?
O3 N2 Pd1 118.4(3) . . ?
O3A N2A O4A 119.1(8) . . ?
O3A N2A Pd1 122.5(6) . . ?
O4A N2A Pd1 117.9(7) . . ?

loop_
_geom_bond_atom_site_label_1
_geom_bond_atom_site_label_2
_geom_bond_distance
_geom_bond_site_symmetry_2
_geom_bond_publ_flag
Pd1 N1 2.006(4) . ?
Pd1 N2A 2.007(3) . ?
Pd1 N2 2.007(3) . ?
Pd1 N3 2.041(3) . ?
Pd1 N4 2.045(3) . ?
O1 N1 1.208(5) . ?
O2 N1 1.204(5) . ?
O5 C11 1.194(5) . ?
O6 C11 1.326(5) . ?
O6 C12 1.452(5) . ?
O7 C13 1.200(4) . ?
O8 C13 1.320(5) . ?
O8 C14 1.451(5) . ?
N3 C1 1.333(5) . ?
N3 C5 1.361(5) . ?
N4 C10 1.336(5) . ?
N4 C6 1.358(5) . ?
C1 C2 1.380(6) . ?
C1 H1 0.9400 . ?
C2 C3 1.378(6) . ?
C2 H2 0.9400 . ?
C3 C4 1.387(5) . ?
C3 C11 1.502(5) . ?
C4 C5 1.379(5) . ?
C4 H4 0.9400 . ?
C5 C6 1.478(5) . ?
C6 C7 1.387(5) . ?
C7 C8 1.377(5) . ?
C7 H7 0.9400 . ?
C8 C9 1.387(5) . ?
C8 C13 1.506(6) . ?
C9 C10 1.377(6) . ?
C9 H9 0.9400 . ?
C10 H10 0.9400 . ?
C12 H12A 0.9700 . ?
C12 H12B 0.9700 . ?
C12 H12C 0.9700 . ?
C14 H14A 0.9700 . ?
C14 H14B 0.9700 . ?
C14 H14C 0.9700 . ?
O3 N2 1.232(5) . ?
O4 N2 1.204(5) . ?
O3A N2A 1.208(7) . ?
O4A N2A 1.231(8) . ?

loop_
_geom_hbond_atom_site_label_D
_geom_hbond_atom_site_label_H
_geom_hbond_atom_site_label_A
_geom_hbond_distance_DH
_geom_hbond_distance_HA
_geom_hbond_distance_DA
_geom_hbond_angle_DHA
_geom_hbond_site_symmetry_A
_geom_hbond_publ_flag
C1 H1 N1 0.94 2.63 3.157(6) 116.1 . yes
C2 H2 O1 0.94 2.62 3.305(6) 129.7 3_676 yes
C4 H4 O7 0.94 2.50 3.290(5) 142.3 2_556 yes
C10 H10 O4^a 0.94 2.56 3.212(7) 127.2 . yes
C10 H10 N2^a 0.94 2.68 3.203(6) 116.1 . yes
C10 H10 O3A^b 0.94 2.55 3.262(14) 132.2 . yes
C12 H12C O3^a 0.97 2.57 3.209(7) 123.3 4_676 yes
C12 H12C O4A^b 0.97 2.50 3.319(17) 142.3 4_676 yes
C14 H14A O3^a 0.97 2.55 3.450(7) 153.6 3_556 yes
C14 H14C O7 0.97 2.59 3.497(5) 156.4 2_546 yes

loop_
_geom_torsion_atom_site_label_1
_geom_torsion_atom_site_label_2
_geom_torsion_atom_site_label_3
_geom_torsion_atom_site_label_4
_geom_torsion
_geom_torsion_site_symmetry_1
_geom_torsion_site_symmetry_2
_geom_torsion_site_symmetry_3
_geom_torsion_site_symmetry_4
_geom_torsion_publ_flag
C5 N3 C1 C2 -1.2(6) . . . . ?
Pd1 N3 C1 C2 179.1(3) . . . . ?
N3 C1 C2 C3 0.2(7) . . . . ?
C1 C2 C3 C4 0.3(7) . . . . ?
C1 C2 C3 C11 179.3(4) . . . . ?
C2 C3 C4 C5 0.1(6) . . . . ?
C11 C3 C4 C5 -178.8(4) . . . . ?
C1 N3 C5 C4 1.6(6) . . . . ?
Pd1 N3 C5 C4 -178.7(3) . . . . ?
C1 N3 C5 C6 -178.5(4) . . . . ?
Pd1 N3 C5 C6 1.2(4) . . . . ?
C3 C4 C5 N3 -1.1(6) . . . . ?
C3 C4 C5 C6 179.0(4) . . . . ?
C10 N4 C6 C7 -0.5(6) . . . . ?
Pd1 N4 C6 C7 176.1(3) . . . . ?
C10 N4 C6 C5 178.9(4) . . . . ?
Pd1 N4 C6 C5 -4.6(4) . . . . ?
N3 C5 C6 N4 2.2(5) . . . . ?
C4 C5 C6 N4 -177.9(4) . . . . ?
N3 C5 C6 C7 -178.5(4) . . . . ?
C4 C5 C6 C7 1.4(7) . . . . ?
N4 C6 C7 C8 0.1(6) . . . . ?
C5 C6 C7 C8 -179.2(4) . . . . ?
C6 C7 C8 C9 0.2(6) . . . . ?
C6 C7 C8 C13 -178.9(4) . . . . ?
C7 C8 C9 C10 -0.1(6) . . . . ?
C13 C8 C9 C10 179.0(4) . . . . ?
C6 N4 C10 C9 0.6(6) . . . . ?
Pd1 N4 C10 C9 -175.5(3) . . . . ?
C8 C9 C10 N4 -0.3(7) . . . . ?
C12 O6 C11 O5 -5.9(7) . . . . ?
C12 O6 C11 C3 174.8(3) . . . . ?
C2 C3 C11 O5 4.4(7) . . . . ?
C4 C3 C11 O5 -176.6(4) . . . . ?
C2 C3 C11 O6 -176.3(4) . . . . ?
C4 C3 C11 O6 2.7(6) . . . . ?
C14 O8 C13 O7 2.7(7) . . . . ?
C14 O8 C13 C8 -177.6(4) . . . . ?
C7 C8 C13 O7 -17.1(7) . . . . ?
C9 C8 C13 O7 163.8(4) . . . . ?
C7 C8 C13 O8 163.2(4) . . . . ?
C9 C8 C13 O8 -15.9(6) . . . . ?
